data_7245090
loop_
_publ_author_name
'Ara\<skov, Jovana B.'
'Vi\<snjevac, Aleksandar'
'Popovi\'c, Jasminka'
'Blagojevi\'c, Vladimir'
'Fernandes, Henrique S.'
'Sousa, S\'ergio F.'
'Novakovi\'c, Irena'
'Padr\'on, Jos\'e M.'
'Holl\'o, Berta Barta'
'Monge, Miguel'
'Rodr\'iguez-Castillo, Mar\'ia'
'L\'opez-de-Luzuriaga, Jos\'e M.'
'Filipovi\'c, Nenad R.'
'Todorovi\'c, Tamara R.'

_publ_section_title
;
 Zn(ii) complexes with thiazolyl--hydrazones: structure, intermolecular
 interactions, photophysical properties, computational study and
 anticancer activity
;
_journal_name_full CrystEngComm
_journal_paper_doi 10.1039/D2CE00443G
_journal_year 2022
_chemical_formula_moiety 'C16  H14  N4  O1  S1,  Cl2  Zn1'
_chemical_formula_sum 'C16 H14 Cl2 N4 O S Zn'
_chemical_formula_weight 446.64
_space_group_IT_number 15
_space_group_name_Hall '-C 2yc'
_space_group_name_H-M_alt 'C 1 2/c 1'
_symmetry_cell_setting monoclinic
_symmetry_Int_Tables_number 15
_symmetry_space_group_name_Hall '-C 2yc'
_symmetry_space_group_name_H-M 'C 1 2/c 1'
_atom_sites_solution_hydrogens geom
_atom_sites_solution_primary direct
_atom_sites_solution_secondary direct
_audit_creation_date 2017-02-22T16:31:34-00:00
_audit_creation_method 'WinGX routine CIF_UPDATE'
_audit_update_record
;
2021-12-26 deposited with the CCDC.	2022-06-06 downloaded from the CCDC.
;
_cell_angle_alpha 90
_cell_angle_beta 115.481(3)
_cell_angle_gamma 90
_cell_formula_units_Z 8
_cell_length_a 14.4107(3)
_cell_length_b 18.5113(3)
_cell_length_c 14.5162(3)
_cell_measurement_reflns_used 3978
_cell_measurement_temperature 110
_cell_measurement_theta_max 73.0081
_cell_measurement_theta_min 3.3699
_cell_measurement_wavelength 1.54184
_cell_volume 3495.68(15)
_computing_cell_refinement
;
        CrysAlisPro, Agilent Technologies,
        Version 1.171.36.20 (release 27-06-2012 CrysAlis171 .NET)
        (compiled Jul 11 2012,15:38:31)
;
_computing_data_collection
;
        CrysAlisPro, Agilent Technologies,
        Version 1.171.36.20 (release 27-06-2012 CrysAlis171 .NET)
        (compiled Jul 11 2012,15:38:31)
;
_computing_data_reduction
;
        CrysAlisPro, Agilent Technologies,
        Version 1.171.36.20 (release 27-06-2012 CrysAlis171 .NET)
        (compiled Jul 11 2012,15:38:31)
;
_computing_molecular_graphics 'ORTEP-3 for Windows (Farrugia, 2012)'
_computing_publication_material 'WinGX publication routines (Farrugia, 2012)'
_computing_structure_refinement 'SHELXL-2016/4 (Sheldrick, 2016)'
_computing_structure_solution 'SIR-2014 (Burla et al., 2014)'
_diffrn_ambient_temperature 110
_diffrn_detector_area_resol_mean 10.4323
_diffrn_measured_fraction_theta_full 0.997
_diffrn_measured_fraction_theta_max 0.973
_diffrn_measurement_device_type 'Xcalibur, Ruby, Nova'
_diffrn_measurement_method '\w scans'
_diffrn_orient_matrix_UB_11 -0.0271724
_diffrn_orient_matrix_UB_12 0.0783611
_diffrn_orient_matrix_UB_13 0.0146327
_diffrn_orient_matrix_UB_21 -0.0435654
_diffrn_orient_matrix_UB_22 -0.0266531
_diffrn_orient_matrix_UB_23 0.0740212
_diffrn_orient_matrix_UB_31 0.1066929
_diffrn_orient_matrix_UB_32 0.009049
_diffrn_orient_matrix_UB_33 0.0901463
_diffrn_radiation_monochromator mirror
_diffrn_radiation_probe x-ray
_diffrn_radiation_type CuK\a
_diffrn_radiation_wavelength 1.54184
_diffrn_reflns_av_R_equivalents 0.037
_diffrn_reflns_av_unetI/netI 0.0563
_diffrn_reflns_Laue_measured_fraction_full 0.997
_diffrn_reflns_Laue_measured_fraction_max 0.973
_diffrn_reflns_limit_h_max 17
_diffrn_reflns_limit_h_min -13
_diffrn_reflns_limit_k_max 22
_diffrn_reflns_limit_k_min -19
_diffrn_reflns_limit_l_max 17
_diffrn_reflns_limit_l_min -17
_diffrn_reflns_number 6549
_diffrn_reflns_point_group_measured_fraction_full 0.997
_diffrn_reflns_point_group_measured_fraction_max 0.973
_diffrn_reflns_theta_full 67.684
_diffrn_reflns_theta_max 73.164
_diffrn_reflns_theta_min 4.154
_diffrn_standards_number 0
_exptl_absorpt_coefficient_mu 5.992
_exptl_absorpt_correction_T_max 1
_exptl_absorpt_correction_T_min 0.58586
_exptl_absorpt_correction_type multi-scan
_exptl_absorpt_process_details
;
        CrysAlisPro, Agilent Technologies,
        Version 1.171.36.20 (release 27-06-2012 CrysAlis171 .NET)
        (compiled Jul 11 2012,15:38:31)
        Empirical absorption correction using spherical harmonics,
 implemented in SCALE3 ABSPACK scaling algorithm.
;
_exptl_crystal_colour orange
_exptl_crystal_density_diffrn 1.697
_exptl_crystal_density_method 'not measured'
_exptl_crystal_description stick
_exptl_crystal_F_000 1808
_exptl_crystal_size_max 0.3
_exptl_crystal_size_mid 0.07
_exptl_crystal_size_min 0.06
_refine_diff_density_max 0.636
_refine_diff_density_min -0.629
_refine_diff_density_rms 0.102
_refine_ls_extinction_method none
_refine_ls_goodness_of_fit_ref 0.823
_refine_ls_hydrogen_treatment constr
_refine_ls_matrix_type full
_refine_ls_number_constraints 0
_refine_ls_number_parameters 228
_refine_ls_number_reflns 3407
_refine_ls_number_restraints 0
_refine_ls_restrained_S_all 0.823
_refine_ls_R_factor_all 0.0444
_refine_ls_R_factor_gt 0.041
_refine_ls_shift/su_max 0.001
_refine_ls_shift/su_mean 0
_refine_ls_structure_factor_coef Fsqd
_refine_ls_weighting_details 'w=1/[\s^2^(Fo^2^)+(0.1030P)^2^+7.5297P] where P=(Fo^2^+2Fc^2^)/3'
_refine_ls_weighting_scheme calc
_refine_ls_wR_factor_gt 0.1151
_refine_ls_wR_factor_ref 0.1223
_reflns_Friedel_coverage 0
_reflns_number_gt 3078
_reflns_number_total 3407
_reflns_threshold_expression 'I > 2\s(I)'
_cod_data_source_file d2ce00443g2.cif
_cod_data_source_block jat3ch
_cod_original_cell_volume 3495.68(14)
_cod_original_sg_symbol_H-M 'C 2/c'
_cod_database_code 7245090
_shelx_estimated_absorpt_t_max 0.715
_shelx_estimated_absorpt_t_min 0.267

loop_
_space_group_symop_id
_space_group_symop_operation_xyz
1 'x, y, z'
2 '-x, y, -z+1/2'
3 'x+1/2, y+1/2, z'
4 '-x+1/2, y+1/2, -z+1/2'
5 '-x, -y, -z'
6 'x, -y, z-1/2'
7 '-x+1/2, -y+1/2, -z'
8 'x+1/2, -y+1/2, z-1/2'

loop_
_atom_site_label
_atom_site_type_symbol
_atom_site_fract_x
_atom_site_fract_y
_atom_site_fract_z
_atom_site_U_iso_or_equiv
_atom_site_adp_type
_atom_site_occupancy
_atom_site_site_symmetry_order
_atom_site_calc_flag
_atom_site_refinement_flags_posn
_atom_site_refinement_flags_adp
_atom_site_refinement_flags_occupancy
_atom_site_disorder_assembly
_atom_site_disorder_group
Zn1 Zn 0.5 0.41576(3) 0.25 0.01836(16) Uani 1 2 d S T P . .
S1 S 0.24001(5) 0.57118(4) 0.06517(5) 0.02378(18) Uani 1 1 d . . . . .
O1 O 0.83330(16) 0.63391(11) 0.16712(17) 0.0297(5) Uani 1 1 d . . . . .
N1 N 0.50635(17) 0.32962(12) 0.35925(16) 0.0210(5) Uani 1 1 d . . . . .
N2 N 0.34492(16) 0.39717(13) 0.22779(17) 0.0211(4) Uani 1 1 d . . . . .
N3 N 0.27132(16) 0.44016(13) 0.15881(17) 0.0216(5) Uani 1 1 d . . . . .
H3A H 0.204947 0.432226 0.136368 0.026 Uiso 1 1 calc R U . . .
N4 N 0.40926(16) 0.49892(12) 0.14620(16) 0.0186(4) Uani 1 1 d . . . . .
C1 C 0.4134(2) 0.30787(14) 0.35128(19) 0.0209(5) Uani 1 1 d . . . . .
C2 C 0.4016(2) 0.24957(15) 0.4059(2) 0.0247(5) Uani 1 1 d . . . . .
H2 H 0.335538 0.236332 0.399883 0.03 Uiso 1 1 calc R U . . .
C3 C 0.4883(2) 0.21127(16) 0.4691(2) 0.0272(6) Uani 1 1 d . . . . .
H3 H 0.482641 0.170773 0.506611 0.033 Uiso 1 1 calc R U . . .
C4 C 0.5833(2) 0.23299(16) 0.4768(2) 0.0275(6) Uani 1 1 d . . . . .
H4 H 0.643788 0.207533 0.519656 0.033 Uiso 1 1 calc R U . . .
C5 C 0.5890(2) 0.29247(16) 0.4212(2) 0.0248(5) Uani 1 1 d . . . . .
H5 H 0.654619 0.307319 0.42749 0.03 Uiso 1 1 calc R U . . .
C6 C 0.3243(2) 0.34898(15) 0.2796(2) 0.0223(5) Uani 1 1 d . . . . .
H6 H 0.256482 0.340445 0.272201 0.027 Uiso 1 1 calc R U . . .
C7 C 0.3117(2) 0.49717(14) 0.12803(19) 0.0205(5) Uani 1 1 d . . . . .
C8 C 0.3504(2) 0.60868(15) 0.0668(2) 0.0234(5) Uani 1 1 d . . . . .
H8 H 0.353416 0.654696 0.039261 0.028 Uiso 1 1 calc R U . . .
C9 C 0.4322(2) 0.56419(14) 0.11239(19) 0.0203(5) Uani 1 1 d . . . . .
C10 C 0.5387(2) 0.58022(14) 0.12969(19) 0.0202(5) Uani 1 1 d . . . . .
C11 C 0.5813(2) 0.64810(15) 0.1641(2) 0.0235(6) Uani 1 1 d . . . . .
H11 H 0.542108 0.684038 0.178227 0.028 Uiso 1 1 calc R U . . .
C12 C 0.6807(2) 0.66338(16) 0.1779(2) 0.0255(5) Uani 1 1 d . . . . .
H12 H 0.709458 0.709584 0.202252 0.031 Uiso 1 1 calc R U . . .
C13 C 0.7387(2) 0.61156(15) 0.1562(2) 0.0233(5) Uani 1 1 d . . . . .
C14 C 0.6981(2) 0.54316(15) 0.12393(19) 0.0224(5) Uani 1 1 d . . . . .
H14 H 0.73779 0.507179 0.110681 0.027 Uiso 1 1 calc R U . . .
C15 C 0.5988(2) 0.52778(14) 0.11114(19) 0.0212(5) Uani 1 1 d . . . . .
H15 H 0.571151 0.480908 0.089462 0.025 Uiso 1 1 calc R U . . .
C16 C 0.8919(2) 0.58206(17) 0.1396(2) 0.0296(6) Uani 1 1 d . . . . .
H16A H 0.898403 0.537178 0.177727 0.044 Uiso 1 1 calc R U . . .
H16B H 0.960378 0.601663 0.156164 0.044 Uiso 1 1 calc R U . . .
H16C H 0.856541 0.572128 0.066253 0.044 Uiso 1 1 calc R U . . .
Zn2 Zn 1 0.36691(3) 0.25 0.02060(16) Uani 1 2 d S T P . .
Cl1 Cl 0.86737(5) 0.29953(4) 0.14063(5) 0.02449(18) Uani 1 1 d . . . . .
Cl2 Cl 0.94697(5) 0.43931(4) 0.34666(5) 0.02516(18) Uani 1 1 d . . . . .

loop_
_atom_site_aniso_label
_atom_site_aniso_U_11
_atom_site_aniso_U_22
_atom_site_aniso_U_33
_atom_site_aniso_U_23
_atom_site_aniso_U_13
_atom_site_aniso_U_12
Zn1 0.0161(3) 0.0200(3) 0.0205(3) 0 0.0093(2) 0
S1 0.0205(3) 0.0240(3) 0.0273(3) 0.0028(2) 0.0108(3) 0.0050(2)
O1 0.0237(10) 0.0312(11) 0.0367(12) -0.0013(8) 0.0153(9) -0.0061(8)
N1 0.0208(11) 0.0228(11) 0.0214(10) 0.0002(8) 0.0109(9) -0.0024(8)
N2 0.0191(10) 0.0213(11) 0.0242(11) -0.0007(9) 0.0106(9) 0.0007(8)
N3 0.0144(10) 0.0254(11) 0.0244(11) 0.0019(9) 0.0077(8) 0.0002(8)
N4 0.0171(10) 0.0207(11) 0.0188(10) -0.0002(8) 0.0084(8) -0.0001(8)
C1 0.0233(12) 0.0209(12) 0.0223(12) -0.0009(10) 0.0135(10) -0.0018(10)
C2 0.0279(13) 0.0240(13) 0.0261(13) -0.0006(10) 0.0154(11) -0.0038(10)
C3 0.0357(15) 0.0249(13) 0.0255(13) 0.0032(11) 0.0173(12) 0.0014(11)
C4 0.0290(14) 0.0304(15) 0.0231(12) 0.0040(11) 0.0112(11) 0.0044(11)
C5 0.0231(13) 0.0297(14) 0.0226(12) 0.0011(10) 0.0108(10) 0.0018(11)
C6 0.0234(13) 0.0215(12) 0.0269(13) -0.0003(10) 0.0155(11) -0.0025(10)
C7 0.0214(12) 0.0224(13) 0.0189(12) -0.0010(9) 0.0098(10) 0.0025(10)
C8 0.0250(13) 0.0216(13) 0.0252(12) 0.0015(10) 0.0124(11) 0.0024(10)
C9 0.0233(13) 0.0206(12) 0.0179(11) -0.0011(9) 0.0098(10) -0.0015(10)
C10 0.0207(12) 0.0232(13) 0.0180(11) 0.0018(9) 0.0096(10) -0.0002(9)
C11 0.0262(13) 0.0227(13) 0.0236(13) 0.0005(10) 0.0127(11) 0.0002(10)
C12 0.0284(13) 0.0228(13) 0.0263(13) -0.0013(10) 0.0127(11) -0.0041(11)
C13 0.0201(12) 0.0268(14) 0.0231(12) 0.0028(10) 0.0093(10) -0.0043(10)
C14 0.0221(12) 0.0254(13) 0.0213(12) 0.0023(10) 0.0107(10) 0.0010(10)
C15 0.0234(12) 0.0203(12) 0.0199(12) -0.0001(9) 0.0093(10) -0.0003(10)
C16 0.0232(14) 0.0347(16) 0.0328(15) 0.0064(11) 0.0138(12) 0.0025(11)
Zn2 0.0190(3) 0.0217(3) 0.0234(3) 0 0.0114(2) 0
Cl1 0.0208(3) 0.0259(3) 0.0272(3) -0.0031(2) 0.0109(3) -0.0026(2)
Cl2 0.0226(3) 0.0275(3) 0.0291(3) -0.0012(2) 0.0147(3) 0.0022(2)

loop_
_atom_type_symbol
_atom_type_description
_atom_type_scat_dispersion_real
_atom_type_scat_dispersion_imag
_atom_type_scat_source
C C 0.0181 0.0091 'International Tables Vol C Tables 4.2.6.8 and 6.1.1.4'
H H 0 0 'International Tables Vol C Tables 4.2.6.8 and 6.1.1.4'
N N 0.0311 0.018 'International Tables Vol C Tables 4.2.6.8 and 6.1.1.4'
O O 0.0492 0.0322 'International Tables Vol C Tables 4.2.6.8 and 6.1.1.4'
S S 0.3331 0.5567 'International Tables Vol C Tables 4.2.6.8 and 6.1.1.4'
Cl Cl 0.3639 0.7018 'International Tables Vol C Tables 4.2.6.8 and 6.1.1.4'
Zn Zn -1.5491 0.6778 'International Tables Vol C Tables 4.2.6.8 and 6.1.1.4'

loop_
_geom_angle_atom_site_label_1
_geom_angle_atom_site_label_2
_geom_angle_atom_site_label_3
_geom_angle
_geom_angle_site_symmetry_1
_geom_angle_site_symmetry_3
_geom_angle_publ_flag
N1 Zn1 N1 88.33(12) 2_655 . ?
N2 Zn1 N1 93.29(8) 2_655 . ?
N2 Zn1 N1 73.29(8) 2_655 2_655 ?
N2 Zn1 N1 73.29(8) . . ?
N2 Zn1 N1 93.28(8) . 2_655 ?
N2 Zn1 N2 161.53(13) . 2_655 ?
N2 Zn1 N4 119.92(8) 2_655 . ?
N2 Zn1 N4 119.93(8) . 2_655 ?
N2 Zn1 N4 74.34(8) 2_655 2_655 ?
N2 Zn1 N4 74.35(8) . . ?
N4 Zn1 N1 146.79(8) . . ?
N4 Zn1 N1 100.78(8) 2_655 . ?
N4 Zn1 N1 100.78(8) . 2_655 ?
N4 Zn1 N1 146.79(8) 2_655 2_655 ?
N4 Zn1 N4 88.95(11) 2_655 . ?
C7 S1 C8 88.48(13) . . ?
C13 O1 C16 116.1(2) . . ?
C1 N1 Zn1 114.61(17) . . ?
C5 N1 Zn1 126.96(18) . . ?
C5 N1 C1 117.9(2) . . ?
N3 N2 Zn1 116.71(17) . . ?
C6 N2 Zn1 120.87(19) . . ?
C6 N2 N3 122.4(2) . . ?
N2 N3 H3A 123.7 . . ?
N2 N3 C7 112.7(2) . . ?
C7 N3 H3A 123.7 . . ?
C7 N4 Zn1 113.39(17) . . ?
C7 N4 C9 110.2(2) . . ?
C9 N4 Zn1 134.36(17) . . ?
N1 C1 C2 122.7(2) . . ?
N1 C1 C6 115.9(2) . . ?
C2 C1 C6 121.4(2) . . ?
C1 C2 H2 120.7 . . ?
C3 C2 C1 118.5(3) . . ?
C3 C2 H2 120.7 . . ?
C2 C3 H3 120.6 . . ?
C2 C3 C4 118.9(3) . . ?
C4 C3 H3 120.6 . . ?
C3 C4 H4 120.4 . . ?
C5 C4 C3 119.2(3) . . ?
C5 C4 H4 120.4 . . ?
N1 C5 C4 122.7(3) . . ?
N1 C5 H5 118.6 . . ?
C4 C5 H5 118.6 . . ?
N2 C6 C1 115.1(2) . . ?
N2 C6 H6 122.5 . . ?
C1 C6 H6 122.5 . . ?
N3 C7 S1 122.9(2) . . ?
N4 C7 S1 115.6(2) . . ?
N4 C7 N3 121.4(2) . . ?
S1 C8 H8 124.3 . . ?
C9 C8 S1 111.4(2) . . ?
C9 C8 H8 124.3 . . ?
N4 C9 C10 120.0(2) . . ?
C8 C9 N4 114.2(2) . . ?
C8 C9 C10 125.7(2) . . ?
C11 C10 C9 120.5(2) . . ?
C11 C10 C15 118.7(2) . . ?
C15 C10 C9 120.8(2) . . ?
C10 C11 H11 119.9 . . ?
C12 C11 C10 120.2(3) . . ?
C12 C11 H11 119.9 . . ?
C11 C12 H12 119.7 . . ?
C13 C12 C11 120.6(3) . . ?
C13 C12 H12 119.7 . . ?
O1 C13 C12 115.5(3) . . ?
O1 C13 C14 124.7(3) . . ?
C12 C13 C14 119.8(3) . . ?
C13 C14 H14 120.3 . . ?
C15 C14 C13 119.4(3) . . ?
C15 C14 H14 120.3 . . ?
C10 C15 H15 119.4 . . ?
C14 C15 C10 121.2(3) . . ?
C14 C15 H15 119.4 . . ?
O1 C16 H16A 109.5 . . ?
O1 C16 H16B 109.5 . . ?
O1 C16 H16C 109.5 . . ?
H16A C16 H16B 109.5 . . ?
H16A C16 H16C 109.5 . . ?
H16B C16 H16C 109.5 . . ?
Cl1 Zn2 Cl1 113.09(4) . 2_755 ?
Cl1 Zn2 Cl2 110.36(2) . . ?
Cl1 Zn2 Cl2 107.20(2) . 2_755 ?
Cl1 Zn2 Cl2 107.20(2) 2_755 . ?
Cl1 Zn2 Cl2 110.36(2) 2_755 2_755 ?
Cl2 Zn2 Cl2 108.57(4) 2_755 . ?

loop_
_geom_bond_atom_site_label_1
_geom_bond_atom_site_label_2
_geom_bond_distance
_geom_bond_site_symmetry_2
_geom_bond_publ_flag
Zn1 N1 2.223(2) 2_655 ?
Zn1 N2 2.144(2) 2_655 ?
Zn1 N4 2.158(2) 2_655 ?
N1 Zn1 2.223(2) . ?
N2 Zn1 2.144(2) . ?
N2 N3 1.359(3) . ?
N3 H3A 0.88 . ?
N4 Zn1 2.158(2) . ?
C1 N1 1.355(3) . ?
C1 C2 1.392(4) . ?
C1 C6 1.470(4) . ?
C2 H2 0.95 . ?
C2 C3 1.386(4) . ?
C3 H3 0.95 . ?
C3 C4 1.384(4) . ?
C4 H4 0.95 . ?
C4 C5 1.389(4) . ?
C5 N1 1.334(4) . ?
C5 H5 0.95 . ?
C6 N2 1.281(4) . ?
C6 H6 0.95 . ?
C7 S1 1.722(3) . ?
C7 N3 1.369(3) . ?
C7 N4 1.315(4) . ?
C8 S1 1.726(3) . ?
C8 H8 0.95 . ?
C8 C9 1.354(4) . ?
C9 N4 1.396(3) . ?
C9 C10 1.475(4) . ?
C10 C11 1.393(4) . ?
C10 C15 1.401(4) . ?
C11 H11 0.95 . ?
C11 C12 1.388(4) . ?
C12 H12 0.95 . ?
C12 C13 1.394(4) . ?
C13 O1 1.367(3) . ?
C13 C14 1.389(4) . ?
C14 H14 0.95 . ?
C14 C15 1.391(4) . ?
C15 H15 0.95 . ?
C16 O1 1.443(4) . ?
C16 H16A 0.98 . ?
C16 H16B 0.98 . ?
C16 H16C 0.98 . ?
Zn2 Cl1 2.2624(7) 2_755 ?
Zn2 Cl2 2.2960(7) 2_755 ?
Cl1 Zn2 2.2623(7) . ?
Cl2 Zn2 2.2961(7) . ?

loop_
_geom_torsion_atom_site_label_1
_geom_torsion_atom_site_label_2
_geom_torsion_atom_site_label_3
_geom_torsion_atom_site_label_4
_geom_torsion
_geom_torsion_site_symmetry_1
_geom_torsion_site_symmetry_2
_geom_torsion_site_symmetry_3
_geom_torsion_site_symmetry_4
_geom_torsion_publ_flag
Zn1 N2 N3 C7 -11.0(3) . . . . ?
S1 C7 N3 N2 -164.66(19) . . . . ?
S1 C7 N4 Zn1 168.59(12) . . . . ?
S1 C7 N4 C9 2.5(3) . . . . ?
S1 C8 C9 N4 0.6(3) . . . . ?
S1 C8 C9 C10 -178.0(2) . . . . ?
O1 C13 C14 C15 -177.0(2) . . . . ?
N1 C1 C2 C3 -1.5(4) . . . . ?
N1 C1 C6 N2 4.8(4) . . . . ?
N3 C7 S1 C8 177.3(2) . . . . ?
N3 C7 N4 Zn1 -10.6(3) . . . . ?
N3 C7 N4 C9 -176.7(2) . . . . ?
N4 C7 S1 C8 -1.9(2) . . . . ?
N4 C7 N3 N2 14.5(4) . . . . ?
N4 C9 C10 C11 -135.8(3) . . . . ?
N4 C9 C10 C15 44.7(3) . . . . ?
C1 C2 C3 C4 0.9(4) . . . . ?
C1 C6 N2 Zn1 -1.4(3) . . . . ?
C1 C6 N2 N3 -179.5(2) . . . . ?
C2 C1 N1 Zn1 173.2(2) . . . . ?
C2 C1 N1 C5 1.0(4) . . . . ?
C2 C1 C6 N2 -174.2(2) . . . . ?
C2 C3 C4 C5 0.1(4) . . . . ?
C3 C4 C5 N1 -0.7(4) . . . . ?
C4 C5 N1 Zn1 -171.0(2) . . . . ?
C4 C5 N1 C1 0.2(4) . . . . ?
C6 N2 N3 C7 167.2(2) . . . . ?
C6 C1 N1 Zn1 -5.8(3) . . . . ?
C6 C1 N1 C5 -178.1(2) . . . . ?
C6 C1 C2 C3 177.4(3) . . . . ?
C8 C9 N4 Zn1 -164.00(19) . . . . ?
C8 C9 N4 C7 -2.0(3) . . . . ?
C8 C9 C10 C11 42.7(4) . . . . ?
C8 C9 C10 C15 -136.8(3) . . . . ?
C9 C8 S1 C7 0.6(2) . . . . ?
C9 C10 C11 C12 -178.4(2) . . . . ?
C9 C10 C15 C14 177.8(2) . . . . ?
C10 C9 N4 Zn1 14.7(4) . . . . ?
C10 C9 N4 C7 176.7(2) . . . . ?
C10 C11 C12 C13 0.9(4) . . . . ?
C11 C10 C15 C14 -1.7(4) . . . . ?
C11 C12 C13 O1 176.5(2) . . . . ?
C11 C12 C13 C14 -2.2(4) . . . . ?
C12 C13 O1 C16 -176.7(2) . . . . ?
C12 C13 C14 C15 1.6(4) . . . . ?
C13 C14 C15 C10 0.4(4) . . . . ?
C14 C13 O1 C16 1.9(4) . . . . ?
C15 C10 C11 C12 1.1(4) . . . . ?
